data_7702077
loop_
_publ_author_name
'Benjamin, Sophie L.'
'Chang, Yao-Pang'
'Hector, Andrew L.'
'Jura, Marek'
'Levason, William'
'Reid, Gillian'
'Stenning, Gavin'

_publ_section_title
;
 Niobium tetrahalide complexes with neutral diphosphine ligands.
;
_journal_issue 19
_journal_name_full 'Dalton transactions (Cambridge, England : 2003)'
_journal_page_first 8192
_journal_page_last 8200
_journal_paper_doi 10.1039/c6dt01099g
_journal_volume 45
_journal_year 2016
_chemical_formula_moiety 'C30 H72 Cl6 Nb2 O2 P6'
_chemical_formula_sum 'C30 H72 Cl6 Nb2 O2 P6'
_chemical_formula_weight 1049.21
_chemical_name_common '[{NbOCl3(DEPE)2}(DEPE)]'
_space_group_crystal_system monoclinic
_space_group_IT_number 14
_space_group_name_Hall '-P 2ybc'
_space_group_name_H-M_alt 'P 1 21/c 1'
_atom_sites_solution_hydrogens geom
_audit_creation_method SHELXL-2014/7
_audit_update_record
;
2016-02-15 deposited with the CCDC.
2016-04-11 downloaded from the CCDC.
;
_cell_angle_alpha 90
_cell_angle_beta 95.496(7)
_cell_angle_gamma 90
_cell_formula_units_Z 2
_cell_length_a 9.8162(3)
_cell_length_b 11.6449(3)
_cell_length_c 20.2185(14)
_cell_measurement_reflns_used 17854
_cell_measurement_temperature 100(2)
_cell_measurement_theta_max 27.5
_cell_measurement_theta_min 3.0
_cell_volume 2300.53(19)
_computing_cell_refinement 'Bruker XSCANS'
_computing_data_collection 'Bruker XSCANS'
_computing_data_reduction 'Bruker SHELXTL'
_computing_molecular_graphics 'Bruker SHELXTL'
_computing_publication_material 'Bruker SHELXTL'
_computing_structure_refinement 'SHELXL-2014/7 (Sheldrick, 2014)'
_computing_structure_solution 'Bruker SHELXTL'
_diffrn_ambient_temperature 100(2)
_diffrn_detector_area_resol_mean 28.5714
_diffrn_measured_fraction_theta_full 0.998
_diffrn_measured_fraction_theta_max 0.995
_diffrn_measurement_device_type 'Rigaku AFC12 (Right)'
_diffrn_measurement_method 'profile data from \w-scans'
_diffrn_radiation_type MoK\a
_diffrn_radiation_wavelength 0.71073
_diffrn_reflns_av_R_equivalents 0.0349
_diffrn_reflns_av_unetI/netI 0.0307
_diffrn_reflns_Laue_measured_fraction_full 0.998
_diffrn_reflns_Laue_measured_fraction_max 0.995
_diffrn_reflns_limit_h_max 12
_diffrn_reflns_limit_h_min -10
_diffrn_reflns_limit_k_max 10
_diffrn_reflns_limit_k_min -15
_diffrn_reflns_limit_l_max 24
_diffrn_reflns_limit_l_min -26
_diffrn_reflns_number 20644
_diffrn_reflns_point_group_measured_fraction_full 0.998
_diffrn_reflns_point_group_measured_fraction_max 0.995
_diffrn_reflns_theta_full 25.242
_diffrn_reflns_theta_max 27.481
_diffrn_reflns_theta_min 3.042
_diffrn_source 'Rotating Anode'
_exptl_absorpt_coefficient_mu 1.082
_exptl_absorpt_correction_T_max 1.000
_exptl_absorpt_correction_T_min 0.758
_exptl_absorpt_correction_type multi-scan
_exptl_absorpt_process_details
; 
Jacobson, R. (1998). REQAB. Private communication to the 
Rigaku Corporation, Tokyo, Japan. 
;
_exptl_crystal_colour Orange
_exptl_crystal_density_diffrn 1.515
_exptl_crystal_density_method 'not measured'
_exptl_crystal_description Column
_exptl_crystal_F_000 1084
_exptl_crystal_size_max 0.140
_exptl_crystal_size_mid 0.060
_exptl_crystal_size_min 0.050
_refine_diff_density_max 0.502
_refine_diff_density_min -0.544
_refine_diff_density_rms 0.080
_refine_ls_extinction_method none
_refine_ls_goodness_of_fit_ref 1.072
_refine_ls_hydrogen_treatment constr
_refine_ls_matrix_type full
_refine_ls_number_parameters 214
_refine_ls_number_reflns 5247
_refine_ls_number_restraints 1
_refine_ls_restrained_S_all 1.073
_refine_ls_R_factor_all 0.0358
_refine_ls_R_factor_gt 0.0288
_refine_ls_shift/su_max 0.000
_refine_ls_shift/su_mean 0.000
_refine_ls_structure_factor_coef Fsqd
_refine_ls_weighting_details 'w=1/[\s^2^(Fo^2^)+(0.0245P)^2^+2.3917P] where P=(Fo^2^+2Fc^2^)/3'
_refine_ls_weighting_scheme calc
_refine_ls_wR_factor_gt 0.0637
_refine_ls_wR_factor_ref 0.0665
_reflns_Friedel_coverage 0.000
_reflns_number_gt 4591
_reflns_number_total 5247
_reflns_threshold_expression 'I > 2\s(I)'
_cod_data_source_file c6dt01099g2.cif
_cod_data_source_block 2015_0606r3
_cod_depositor_comments
;
The following automatic conversions were performed:

data item '_exptl_absorpt_correction_type' value 'Multi-scan' was
changed to 'multi-scan' in accordance with the
/home/saulius/struct/COD-crude-data/automatic-downloads/DataCite-retrospective/RSC/depositions/lib/dictionaries/cif_core.dic
dictionary named 'cif_core.dic' version 2.4.2 last updated on
2011-04-26.

Automatic conversion script
Id: cif_fix_values 6909 2019-04-08 15:41:33Z antanas 
;
_cod_original_cell_volume 2300.52(19)
_cod_original_sg_symbol_H-M 'P 21/c'
_cod_database_code 7702077
_shelx_shelxl_version_number 2014/7
_shelx_space_group_comment
; 
The symmetry employed for this shelxl refinement is uniquely defined 
by the following loop, which should always be used as a source of 
symmetry information in preference to the above space-group names. 
They are only intended as comments. 
;
_shelx_estimated_absorpt_t_min 0.863
_shelx_estimated_absorpt_t_max 0.948

loop_
_space_group_symop_operation_xyz
'x, y, z'
'-x, y+1/2, -z+1/2'
'-x, -y, -z'
'x, -y-1/2, z-1/2'

loop_
_atom_site_label
_atom_site_type_symbol
_atom_site_fract_x
_atom_site_fract_y
_atom_site_fract_z
_atom_site_U_iso_or_equiv
_atom_site_adp_type
_atom_site_occupancy
_atom_site_site_symmetry_order
_atom_site_calc_flag
_atom_site_refinement_flags_posn
_atom_site_refinement_flags_adp
Nb1 Nb 0.21947(2) 0.20723(2) 0.11474(2) 0.01321(6) Uani 1 1 d . U
Cl1 Cl 0.10248(6) 0.06239(5) 0.18058(3) 0.02252(13) Uani 1 1 d . .
Cl2 Cl 0.43888(6) 0.18235(5) 0.19424(3) 0.02053(12) Uani 1 1 d . .
Cl3 Cl 0.36831(6) 0.23311(5) 0.02394(3) 0.02226(13) Uani 1 1 d . .
O1 O 0.07385(16) 0.25770(14) 0.06960(8) 0.0189(3) Uani 1 1 d . .
P1 P 0.13046(6) 0.30369(5) 0.22420(3) 0.01533(12) Uani 1 1 d . .
P2 P 0.31048(6) 0.42305(5) 0.12649(3) 0.01566(12) Uani 1 1 d . .
P3 P 0.21288(6) -0.00222(5) 0.05033(3) 0.01488(11) Uani 1 1 d . U
C1 C -0.0561(2) 0.3004(2) 0.22644(12) 0.0217(5) Uani 1 1 d . .
H1A H -0.0870 0.2194 0.2236 0.026 Uiso 1 1 calc R U
H1B H -0.0783 0.3309 0.2698 0.026 Uiso 1 1 calc R U
C2 C -0.1365(3) 0.3686(2) 0.17123(13) 0.0275(5) Uani 1 1 d . .
H2A H -0.1105 0.4498 0.1749 0.041 Uiso 1 1 calc R U
H2B H -0.2348 0.3608 0.1754 0.041 Uiso 1 1 calc R U
H2C H -0.1159 0.3390 0.1279 0.041 Uiso 1 1 calc R U
C3 C 0.2036(2) 0.2369(2) 0.30211(11) 0.0200(5) Uani 1 1 d . .
H3A H 0.2165 0.1540 0.2940 0.024 Uiso 1 1 calc R U
H3B H 0.2952 0.2706 0.3143 0.024 Uiso 1 1 calc R U
C4 C 0.1189(3) 0.2503(3) 0.36091(12) 0.0323(6) Uani 1 1 d . .
H4A H 0.0926 0.3310 0.3651 0.049 Uiso 1 1 calc R U
H4B H 0.1731 0.2257 0.4017 0.049 Uiso 1 1 calc R U
H4C H 0.0364 0.2028 0.3538 0.049 Uiso 1 1 calc R U
C5 C 0.4795(3) 0.4547(2) 0.10153(13) 0.0238(5) Uani 1 1 d . .
H5A H 0.5460 0.4013 0.1251 0.029 Uiso 1 1 calc R U
H5B H 0.4789 0.4392 0.0534 0.029 Uiso 1 1 calc R U
C6 C 0.5293(3) 0.5770(2) 0.11484(14) 0.0351(7) Uani 1 1 d . .
H6A H 0.4656 0.6309 0.0910 0.053 Uiso 1 1 calc R U
H6B H 0.6204 0.5862 0.0995 0.053 Uiso 1 1 calc R U
H6C H 0.5341 0.5927 0.1626 0.053 Uiso 1 1 calc R U
C7 C 0.1918(3) 0.5249(2) 0.08191(12) 0.0233(5) Uani 1 1 d . .
H7A H 0.0982 0.5090 0.0940 0.028 Uiso 1 1 calc R U
H7B H 0.2166 0.6035 0.0973 0.028 Uiso 1 1 calc R U
C8 C 0.1895(3) 0.5215(2) 0.00664(13) 0.0310(6) Uani 1 1 d . .
H8A H 0.2801 0.5420 -0.0062 0.047 Uiso 1 1 calc R U
H8B H 0.1215 0.5764 -0.0130 0.047 Uiso 1 1 calc R U
H8C H 0.1654 0.4440 -0.0093 0.047 Uiso 1 1 calc R U
C9 C 0.1777(3) 0.45493(19) 0.23808(12) 0.0209(5) Uani 1 1 d . .
H9A H 0.1077 0.5053 0.2145 0.025 Uiso 1 1 calc R U
H9B H 0.1828 0.4729 0.2861 0.025 Uiso 1 1 calc R U
C10 C 0.3157(3) 0.4758(2) 0.21222(11) 0.0212(5) Uani 1 1 d . .
H10A H 0.3881 0.4351 0.2405 0.025 Uiso 1 1 calc R U
H10B H 0.3370 0.5589 0.2136 0.025 Uiso 1 1 calc R U
C11 C 0.2942(2) -0.0192(2) -0.02704(12) 0.0210(5) Uani 1 1 d . .
H11A H 0.2661 0.0462 -0.0565 0.025 Uiso 1 1 calc R U
H11B H 0.3946 -0.0138 -0.0163 0.025 Uiso 1 1 calc R U
C12 C 0.2633(3) -0.1303(2) -0.06596(13) 0.0288(6) Uani 1 1 d . .
H12A H 0.2891 -0.1963 -0.0374 0.043 Uiso 1 1 calc R U
H12B H 0.3157 -0.1317 -0.1048 0.043 Uiso 1 1 calc R U
H12C H 0.1653 -0.1340 -0.0806 0.043 Uiso 1 1 calc R U
C13 C 0.2756(2) -0.1262(2) 0.10039(12) 0.0217(5) Uani 1 1 d . .
H13A H 0.2200 -0.1342 0.1384 0.026 Uiso 1 1 calc R U
H13B H 0.2621 -0.1965 0.0730 0.026 Uiso 1 1 calc R U
C14 C 0.4259(3) -0.1181(2) 0.12684(15) 0.0326(6) Uani 1 1 d . .
H14A H 0.4831 -0.1247 0.0898 0.049 Uiso 1 1 calc R U
H14B H 0.4484 -0.1804 0.1586 0.049 Uiso 1 1 calc R U
H14C H 0.4430 -0.0440 0.1491 0.049 Uiso 1 1 calc R U
C15 C 0.0342(2) -0.04037(19) 0.02672(11) 0.0165(4) Uani 1 1 d . .
H15A H 0.0297 -0.1201 0.0097 0.020 Uiso 1 1 calc R U
H15B H -0.0171 -0.0373 0.0665 0.020 Uiso 1 1 calc R U

loop_
_atom_site_aniso_label
_atom_site_aniso_U_11
_atom_site_aniso_U_22
_atom_site_aniso_U_33
_atom_site_aniso_U_23
_atom_site_aniso_U_13
_atom_site_aniso_U_12
Nb1 0.01408(10) 0.01273(9) 0.01269(9) -0.00046(7) 0.00057(7) -0.00134(8)
Cl1 0.0313(3) 0.0182(3) 0.0192(3) -0.0011(2) 0.0085(2) -0.0077(2)
Cl2 0.0173(3) 0.0233(3) 0.0205(3) 0.0018(2) -0.0009(2) 0.0054(2)
Cl3 0.0279(3) 0.0210(3) 0.0191(3) -0.0036(2) 0.0087(2) -0.0076(2)
O1 0.0161(8) 0.0199(8) 0.0202(8) -0.0029(6) -0.0008(6) -0.0019(6)
P1 0.0148(3) 0.0158(3) 0.0152(3) -0.0017(2) 0.0003(2) 0.0006(2)
P2 0.0149(3) 0.0140(3) 0.0177(3) -0.0001(2) -0.0007(2) -0.0009(2)
P3 0.0143(3) 0.0135(2) 0.0167(3) -0.00183(17) 0.0008(2) -0.0013(2)
C1 0.0161(11) 0.0261(12) 0.0230(11) -0.0023(10) 0.0025(9) 0.0015(10)
C2 0.0211(13) 0.0326(14) 0.0279(12) -0.0050(11) -0.0028(10) 0.0060(11)
C3 0.0205(12) 0.0227(12) 0.0162(10) 0.0005(9) -0.0014(9) 0.0033(9)
C4 0.0352(16) 0.0448(16) 0.0168(11) 0.0031(11) 0.0015(11) 0.0104(13)
C5 0.0173(12) 0.0238(12) 0.0303(13) -0.0011(10) 0.0026(10) -0.0060(10)
C6 0.0358(16) 0.0340(15) 0.0372(15) -0.0107(12) 0.0122(13) -0.0200(13)
C7 0.0243(13) 0.0194(11) 0.0257(12) 0.0020(10) -0.0007(10) 0.0022(10)
C8 0.0325(15) 0.0340(14) 0.0258(13) 0.0094(11) -0.0010(11) 0.0011(12)
C9 0.0253(13) 0.0168(11) 0.0206(11) -0.0031(9) 0.0019(10) 0.0010(9)
C10 0.0223(13) 0.0179(11) 0.0228(11) -0.0050(9) -0.0012(9) -0.0045(9)
C11 0.0144(11) 0.0252(12) 0.0236(11) -0.0034(10) 0.0026(9) -0.0027(9)
C12 0.0252(14) 0.0283(13) 0.0343(14) -0.0110(11) 0.0105(11) -0.0027(11)
C13 0.0198(12) 0.0195(11) 0.0254(12) 0.0025(9) 0.0004(10) 0.0025(9)
C14 0.0280(15) 0.0227(13) 0.0446(16) 0.0034(11) -0.0103(12) 0.0054(11)
C15 0.0152(11) 0.0167(11) 0.0175(10) -0.0018(9) 0.0005(9) -0.0028(9)

loop_
_atom_type_symbol
_atom_type_description
_atom_type_scat_dispersion_real
_atom_type_scat_dispersion_imag
_atom_type_scat_source
C C 0.0033 0.0016 'International Tables Vol C Tables 4.2.6.8 and 6.1.1.4'
H H 0.0000 0.0000 'International Tables Vol C Tables 4.2.6.8 and 6.1.1.4'
O O 0.0106 0.0060 'International Tables Vol C Tables 4.2.6.8 and 6.1.1.4'
P P 0.1023 0.0942 'International Tables Vol C Tables 4.2.6.8 and 6.1.1.4'
Cl Cl 0.1484 0.1585 'International Tables Vol C Tables 4.2.6.8 and 6.1.1.4'
Nb Nb -2.0727 0.6215 'International Tables Vol C Tables 4.2.6.8 and 6.1.1.4'

loop_
_geom_angle_atom_site_label_1
_geom_angle_atom_site_label_2
_geom_angle_atom_site_label_3
_geom_angle
_geom_angle_site_symmetry_1
O1 Nb1 Cl3 94.84(6) .
O1 Nb1 Cl1 96.44(6) .
Cl3 Nb1 Cl1 144.44(2) .
O1 Nb1 Cl2 165.81(5) .
Cl3 Nb1 Cl2 87.64(2) .
Cl1 Nb1 Cl2 89.49(2) .
O1 Nb1 P2 88.83(5) .
Cl3 Nb1 P2 74.621(18) .
Cl1 Nb1 P2 139.092(19) .
Cl2 Nb1 P2 78.337(19) .
O1 Nb1 P1 88.57(5) .
Cl3 Nb1 P1 144.942(19) .
Cl1 Nb1 P1 69.054(18) .
Cl2 Nb1 P1 81.511(18) .
P2 Nb1 P1 70.570(18) .
O1 Nb1 P3 94.05(5) .
Cl3 Nb1 P3 75.307(18) .
Cl1 Nb1 P3 70.342(18) .
Cl2 Nb1 P3 100.089(19) .
P2 Nb1 P3 149.926(19) .
P1 Nb1 P3 139.348(18) .
C9 P1 C1 104.72(11) .
C9 P1 C3 101.68(11) .
C1 P1 C3 106.18(11) .
C9 P1 Nb1 115.31(8) .
C1 P1 Nb1 114.40(8) .
C3 P1 Nb1 113.28(8) .
C5 P2 C10 104.53(11) .
C5 P2 C7 106.61(12) .
C10 P2 C7 101.92(11) .
C5 P2 Nb1 118.20(8) .
C10 P2 Nb1 112.19(8) .
C7 P2 Nb1 111.89(8) .
C15 P3 C11 103.67(10) .
C15 P3 C13 102.46(10) .
C11 P3 C13 103.58(11) .
C15 P3 Nb1 108.43(7) .
C11 P3 Nb1 120.33(8) .
C13 P3 Nb1 116.30(8) .
C2 C1 P1 114.71(17) .
C2 C1 H1A 108.6 .
P1 C1 H1A 108.6 .
C2 C1 H1B 108.6 .
P1 C1 H1B 108.6 .
H1A C1 H1B 107.6 .
C1 C2 H2A 109.5 .
C1 C2 H2B 109.5 .
H2A C2 H2B 109.5 .
C1 C2 H2C 109.5 .
H2A C2 H2C 109.5 .
H2B C2 H2C 109.5 .
C4 C3 P1 115.30(17) .
C4 C3 H3A 108.4 .
P1 C3 H3A 108.4 .
C4 C3 H3B 108.4 .
P1 C3 H3B 108.4 .
H3A C3 H3B 107.5 .
C3 C4 H4A 109.5 .
C3 C4 H4B 109.5 .
H4A C4 H4B 109.5 .
C3 C4 H4C 109.5 .
H4A C4 H4C 109.5 .
H4B C4 H4C 109.5 .
C6 C5 P2 115.27(18) .
C6 C5 H5A 108.5 .
P2 C5 H5A 108.5 .
C6 C5 H5B 108.5 .
P2 C5 H5B 108.5 .
H5A C5 H5B 107.5 .
C5 C6 H6A 109.5 .
C5 C6 H6B 109.5 .
H6A C6 H6B 109.5 .
C5 C6 H6C 109.5 .
H6A C6 H6C 109.5 .
H6B C6 H6C 109.5 .
C8 C7 P2 114.98(18) .
C8 C7 H7A 108.5 .
P2 C7 H7A 108.5 .
C8 C7 H7B 108.5 .
P2 C7 H7B 108.5 .
H7A C7 H7B 107.5 .
C7 C8 H8A 109.5 .
C7 C8 H8B 109.5 .
H8A C8 H8B 109.5 .
C7 C8 H8C 109.5 .
H8A C8 H8C 109.5 .
H8B C8 H8C 109.5 .
C10 C9 P1 108.75(16) .
C10 C9 H9A 109.9 .
P1 C9 H9A 109.9 .
C10 C9 H9B 109.9 .
P1 C9 H9B 109.9 .
H9A C9 H9B 108.3 .
C9 C10 P2 109.08(16) .
C9 C10 H10A 109.9 .
P2 C10 H10A 109.9 .
C9 C10 H10B 109.9 .
P2 C10 H10B 109.9 .
H10A C10 H10B 108.3 .
C12 C11 P3 116.68(17) .
C12 C11 H11A 108.1 .
P3 C11 H11A 108.1 .
C12 C11 H11B 108.1 .
P3 C11 H11B 108.1 .
H11A C11 H11B 107.3 .
C11 C12 H12A 109.5 .
C11 C12 H12B 109.5 .
H12A C12 H12B 109.5 .
C11 C12 H12C 109.5 .
H12A C12 H12C 109.5 .
H12B C12 H12C 109.5 .
C14 C13 P3 114.03(17) .
C14 C13 H13A 108.7 .
P3 C13 H13A 108.7 .
C14 C13 H13B 108.7 .
P3 C13 H13B 108.7 .
H13A C13 H13B 107.6 .
C13 C14 H14A 109.5 .
C13 C14 H14B 109.5 .
H14A C14 H14B 109.5 .
C13 C14 H14C 109.5 .
H14A C14 H14C 109.5 .
H14B C14 H14C 109.5 .
C15 C15 P3 112.2(2) 3
C15 C15 H15A 109.2 3
P3 C15 H15A 109.2 .
C15 C15 H15B 109.2 3
P3 C15 H15B 109.2 .
H15A C15 H15B 107.9 .

loop_
_geom_bond_atom_site_label_1
_geom_bond_atom_site_label_2
_geom_bond_distance
_geom_bond_site_symmetry_2
Nb1 O1 1.7239(16) .
Nb1 Cl3 2.4717(6) .
Nb1 Cl1 2.4956(6) .
Nb1 Cl2 2.5774(6) .
Nb1 P2 2.6703(6) .
Nb1 P1 2.7007(6) .
Nb1 P3 2.7627(6) .
P1 C9 1.836(2) .
P1 C1 1.837(2) .
P1 C3 1.840(2) .
P2 C5 1.818(2) .
P2 C10 1.835(2) .
P2 C7 1.837(2) .
P3 C15 1.828(2) .
P3 C11 1.834(2) .
P3 C13 1.836(2) .
C1 C2 1.527(3) .
C1 H1A 0.9900 .
C1 H1B 0.9900 .
C2 H2A 0.9800 .
C2 H2B 0.9800 .
C2 H2C 0.9800 .
C3 C4 1.523(3) .
C3 H3A 0.9900 .
C3 H3B 0.9900 .
C4 H4A 0.9800 .
C4 H4B 0.9800 .
C4 H4C 0.9800 .
C5 C6 1.522(3) .
C5 H5A 0.9900 .
C5 H5B 0.9900 .
C6 H6A 0.9800 .
C6 H6B 0.9800 .
C6 H6C 0.9800 .
C7 C8 1.520(3) .
C7 H7A 0.9900 .
C7 H7B 0.9900 .
C8 H8A 0.9800 .
C8 H8B 0.9800 .
C8 H8C 0.9800 .
C9 C10 1.518(3) .
C9 H9A 0.9900 .
C9 H9B 0.9900 .
C10 H10A 0.9900 .
C10 H10B 0.9900 .
C11 C12 1.529(3) .
C11 H11A 0.9900 .
C11 H11B 0.9900 .
C12 H12A 0.9800 .
C12 H12B 0.9800 .
C12 H12C 0.9800 .
C13 C14 1.523(3) .
C13 H13A 0.9900 .
C13 H13B 0.9900 .
C14 H14A 0.9800 .
C14 H14B 0.9800 .
C14 H14C 0.9800 .
C15 C15 1.537(4) 3
C15 H15A 0.9900 .
C15 H15B 0.9900 .
